data_2201780
loop_
_publ_author_name
'Jones, Peter G.'
'Bubenitschek, Peter'
'Hopf, Henning'
'Kreutzer, Martin'

_publ_section_title (<i>Z</i>)-3-[(1-Methylethyl)thiomethylene]-4-phenyl-1,4-pentadiene-1,1,2-tricarbonitrile
_journal_issue 1
_journal_name_full 'Acta Crystallographica Section E'
_journal_page_first o92
_journal_page_last o93
_journal_paper_doi 10.1107/S1600536802023218
_journal_volume 59
_journal_year 2003
_chemical_formula_iupac 'C18 H15 N3 S'
_chemical_formula_moiety 'C18 H15 N3 S'
_chemical_formula_sum 'C18 H15 N3 S'
_chemical_formula_weight 305.39
_chemical_name_systematic
;
(Z)-3-[(1-Methylethyl)thiomethylene]-4-phenyl-1,4-pentadiene-
1,1,2-tricarbonitrile
;
_space_group_IT_number 14
_symmetry_cell_setting monoclinic
_symmetry_space_group_name_Hall '-P 2ybc'
_symmetry_space_group_name_H-M 'P 1 21/c 1'
_atom_sites_solution_hydrogens geom
_atom_sites_solution_primary direct
_atom_sites_solution_secondary difmap
_audit_creation_method SHELXL-97
_cell_angle_alpha 90.00
_cell_angle_beta 93.37(2)
_cell_angle_gamma 90.00
_cell_formula_units_Z 4
_cell_length_a 10.766(3)
_cell_length_b 8.243(2)
_cell_length_c 18.470(5)
_cell_measurement_reflns_used 50
_cell_measurement_temperature 178(2)
_cell_measurement_theta_max 12
_cell_measurement_theta_min 10
_cell_volume 1636.3(8)
_computing_cell_refinement P3
_computing_data_collection 'P3 (Nicolet, 1987)'
_computing_data_reduction 'XDISK (Nicolet, 1987)'
_computing_molecular_graphics 'XP (Siemens, 1994)'
_computing_publication_material SHELXL97
_computing_structure_refinement 'SHELXL97 (Sheldrick, 1997)'
_computing_structure_solution 'SHELXS97 (Sheldrick, 1990)'
_diffrn_ambient_temperature 178(2)
_diffrn_measured_fraction_theta_full 0.998
_diffrn_measured_fraction_theta_max 0.998
_diffrn_measurement_device_type 'Nicolet R3'
_diffrn_measurement_method \w
_diffrn_radiation_monochromator graphite
_diffrn_radiation_source 'fine-focus sealed tube'
_diffrn_radiation_type MoK\a
_diffrn_radiation_wavelength 0.71073
_diffrn_reflns_av_R_equivalents 0.0147
_diffrn_reflns_av_sigmaI/netI 0.0408
_diffrn_reflns_limit_h_max 12
_diffrn_reflns_limit_h_min -12
_diffrn_reflns_limit_k_max 1
_diffrn_reflns_limit_k_min -9
_diffrn_reflns_limit_l_max 0
_diffrn_reflns_limit_l_min -22
_diffrn_reflns_number 2987
_diffrn_reflns_theta_full 25.00
_diffrn_reflns_theta_max 25.05
_diffrn_reflns_theta_min 3.11
_diffrn_standards_decay_% 4
_diffrn_standards_interval_count 147
_diffrn_standards_number 3
_exptl_absorpt_coefficient_mu 0.197
_exptl_absorpt_correction_type none
_exptl_crystal_colour red
_exptl_crystal_density_diffrn 1.240
_exptl_crystal_density_method 'not measured'
_exptl_crystal_description prism
_exptl_crystal_F_000 640
_exptl_crystal_size_max 0.6
_exptl_crystal_size_mid 0.3
_exptl_crystal_size_min 0.3
_refine_diff_density_max 0.268
_refine_diff_density_min -0.336
_refine_ls_extinction_method none
_refine_ls_goodness_of_fit_ref 1.016
_refine_ls_hydrogen_treatment constr
_refine_ls_matrix_type full
_refine_ls_number_parameters 201
_refine_ls_number_reflns 2886
_refine_ls_number_restraints 0
_refine_ls_restrained_S_all 1.016
_refine_ls_R_factor_all 0.0919
_refine_ls_R_factor_gt 0.0548
_refine_ls_shift/su_max 0.002
_refine_ls_shift/su_mean 0.000
_refine_ls_structure_factor_coef Fsqd
_refine_ls_weighting_details 'calc w = 1/[\s^2^(Fo^2^)+(0.0653P)^2^+2.0333P] where P = (Fo^2^+2Fc^2^)/3'
_refine_ls_weighting_scheme calc
_refine_ls_wR_factor_gt 0.1323
_refine_ls_wR_factor_ref 0.1606
_reflns_number_gt 1898
_reflns_number_total 2886
_reflns_threshold_expression I>2\s(I)
_cod_data_source_file bt6218.cif
_cod_data_source_block 3
_cod_original_cell_volume 1636.3(7)
_cod_original_sg_symbol_H-M 'P 21/c'
_cod_database_code 2201780
_cod_database_fobs_code 2201780

loop_
_symmetry_equiv_pos_as_xyz
'x, y, z'
'-x, y+1/2, -z+1/2'
'-x, -y, -z'
'x, -y-1/2, z-1/2'

loop_
_atom_site_label
_atom_site_fract_x
_atom_site_fract_y
_atom_site_fract_z
_atom_site_U_iso_or_equiv
_atom_site_adp_type
_atom_site_calc_flag
_atom_site_refinement_flags
_atom_site_occupancy
_atom_site_disorder_assembly
_atom_site_disorder_group
_atom_site_type_symbol
S 0.29116(7) 0.24672(12) 0.39815(5) 0.0456(3) Uani d . 1 . . S
C1 0.7012(3) 0.1547(4) 0.39798(17) 0.0366(7) Uani d . 1 . . C
C2 0.5882(3) 0.2293(4) 0.40334(16) 0.0347(7) Uani d . 1 . . C
C3 0.5196(3) 0.3129(4) 0.34496(16) 0.0349(7) Uani d . 1 . . C
C4 0.5891(3) 0.3839(4) 0.28492(16) 0.0362(7) Uani d . 1 . . C
C5 0.5496(3) 0.3620(5) 0.21608(19) 0.0537(10) Uani d . 1 . . C
H5A 0.5904 0.4153 0.1785 0.064 Uiso calc R 1 . . H
H5B 0.4806 0.2931 0.2044 0.064 Uiso calc R 1 . . H
C6 0.7744(3) 0.1007(4) 0.46093(19) 0.0406(8) Uani d . 1 . . C
C7 0.7547(3) 0.1235(4) 0.33033(19) 0.0410(8) Uani d . 1 . . C
C8 0.5450(3) 0.2307(5) 0.47609(19) 0.0481(9) Uani d . 1 . . C
C9 0.3942(3) 0.3364(4) 0.34409(18) 0.0392(8) Uani d . 1 . . C
H9 0.3603 0.4115 0.3093 0.047 Uiso calc R 1 . . H
C10 0.1585(3) 0.3835(4) 0.38393(18) 0.0411(8) Uani d . 1 . . C
H10 0.1417 0.4009 0.3307 0.049 Uiso calc R 1 . . H
C11 0.0461(3) 0.3012(5) 0.4142(2) 0.0526(10) Uani d . 1 . . C
H11A 0.0595 0.2898 0.4669 0.063 Uiso calc R 1 . . H
H11B 0.0347 0.1937 0.3921 0.063 Uiso calc R 1 . . H
H11C -0.0283 0.3672 0.4030 0.063 Uiso calc R 1 . . H
C12 0.1864(4) 0.5456(5) 0.4198(2) 0.0579(10) Uani d . 1 . . C
H12A 0.1143 0.6173 0.4120 0.069 Uiso calc R 1 . . H
H12B 0.2588 0.5948 0.3986 0.069 Uiso calc R 1 . . H
H12C 0.2044 0.5295 0.4719 0.069 Uiso calc R 1 . . H
C13 0.6966(3) 0.4906(4) 0.30555(17) 0.0367(7) Uani d . 1 . . C
C14 0.6964(3) 0.5865(4) 0.36756(19) 0.0452(9) Uani d . 1 . . C
H14 0.6296 0.5768 0.3987 0.054 Uiso calc R 1 . . H
C15 0.7907(4) 0.6953(5) 0.3850(2) 0.0612(11) Uani d . 1 . . C
H15 0.7879 0.7596 0.4275 0.073 Uiso calc R 1 . . H
C16 0.8871(4) 0.7111(6) 0.3418(3) 0.0744(14) Uani d . 1 . . C
H16 0.9510 0.7879 0.3534 0.089 Uiso calc R 1 . . H
C17 0.8923(3) 0.6149(6) 0.2807(3) 0.0738(15) Uani d . 1 . . C
H17 0.9611 0.6243 0.2511 0.089 Uiso calc R 1 . . H
C18 0.7973(3) 0.5037(5) 0.2619(2) 0.0547(10) Uani d . 1 . . C
H18 0.8015 0.4380 0.2199 0.066 Uiso calc R 1 . . H
N1 0.8346(3) 0.0605(4) 0.51086(18) 0.0542(8) Uani d . 1 . . N
N2 0.7986(3) 0.0889(4) 0.27759(17) 0.0554(8) Uani d . 1 . . N
N3 0.5194(3) 0.2280(6) 0.53447(18) 0.0825(14) Uani d . 1 . . N

loop_
_atom_site_aniso_label
_atom_site_aniso_U_11
_atom_site_aniso_U_22
_atom_site_aniso_U_33
_atom_site_aniso_U_12
_atom_site_aniso_U_13
_atom_site_aniso_U_23
S 0.0301(4) 0.0519(5) 0.0549(6) -0.0004(4) 0.0036(4) 0.0104(4)
C1 0.0364(17) 0.0337(18) 0.0399(18) -0.0006(14) 0.0040(14) -0.0014(14)
C2 0.0305(15) 0.0434(19) 0.0307(16) -0.0032(14) 0.0053(12) -0.0013(14)
C3 0.0322(16) 0.0406(18) 0.0315(17) -0.0006(14) 0.0000(13) -0.0027(14)
C4 0.0326(16) 0.0423(19) 0.0338(17) 0.0005(14) 0.0027(13) -0.0016(14)
C5 0.051(2) 0.067(3) 0.042(2) -0.0092(19) -0.0016(17) -0.0030(19)
C6 0.0365(17) 0.0379(19) 0.048(2) 0.0008(15) 0.0093(15) 0.0011(16)
C7 0.0367(17) 0.0388(19) 0.048(2) 0.0005(15) 0.0034(15) -0.0019(16)
C8 0.0276(16) 0.080(3) 0.037(2) 0.0041(17) 0.0021(14) 0.0007(19)
C9 0.0329(16) 0.043(2) 0.0413(18) -0.0020(14) 0.0013(14) 0.0004(15)
C10 0.0260(15) 0.054(2) 0.0425(19) -0.0008(15) -0.0031(13) 0.0044(16)
C11 0.0310(17) 0.068(3) 0.059(2) -0.0001(17) 0.0017(16) 0.012(2)
C12 0.045(2) 0.058(2) 0.070(3) 0.0021(19) -0.0040(18) -0.002(2)
C13 0.0319(16) 0.0381(18) 0.0398(18) 0.0026(14) 0.0005(13) 0.0109(15)
C14 0.0452(19) 0.0383(19) 0.051(2) 0.0007(16) -0.0098(16) 0.0037(16)
C15 0.064(3) 0.041(2) 0.076(3) -0.006(2) -0.021(2) 0.009(2)
C16 0.058(3) 0.056(3) 0.105(4) -0.014(2) -0.033(3) 0.032(3)
C17 0.034(2) 0.082(3) 0.105(4) -0.002(2) 0.004(2) 0.058(3)
C18 0.0392(19) 0.068(3) 0.057(2) 0.0034(19) 0.0090(17) 0.020(2)
N1 0.0492(18) 0.054(2) 0.059(2) 0.0036(15) -0.0009(15) 0.0103(16)
N2 0.0533(18) 0.060(2) 0.0538(19) 0.0108(16) 0.0121(15) -0.0102(16)
N3 0.0468(19) 0.165(4) 0.0365(19) 0.024(2) 0.0083(15) 0.008(2)

loop_
_atom_type_symbol
_atom_type_description
_atom_type_scat_dispersion_real
_atom_type_scat_dispersion_imag
_atom_type_scat_source
C C 0.0033 0.0016 'International Tables Vol C Tables 4.2.6.8 and 6.1.1.4'
H H 0.0000 0.0000 'International Tables Vol C Tables 4.2.6.8 and 6.1.1.4'
N N 0.0061 0.0033 'International Tables Vol C Tables 4.2.6.8 and 6.1.1.4'
S S 0.1246 0.1234 'International Tables Vol C Tables 4.2.6.8 and 6.1.1.4'

loop_
_geom_angle_atom_site_label_1
_geom_angle_atom_site_label_2
_geom_angle_atom_site_label_3
_geom_angle
_geom_angle_publ_flag
C9 S C10 100.29(16) y
C2 C1 C7 123.3(3) ?
C2 C1 C6 121.8(3) ?
C7 C1 C6 114.9(3) ?
C1 C2 C3 125.2(3) ?
C1 C2 C8 113.9(3) ?
C3 C2 C8 120.8(3) ?
C9 C3 C2 122.6(3) ?
C9 C3 C4 118.3(3) ?
C2 C3 C4 119.0(3) ?
C5 C4 C13 121.7(3) ?
C5 C4 C3 120.8(3) ?
C13 C4 C3 117.3(3) ?
C4 C5 H5A 120.0 ?
C4 C5 H5B 120.0 ?
H5A C5 H5B 120.0 ?
N1 C6 C1 178.4(4) ?
N2 C7 C1 175.8(4) ?
N3 C8 C2 175.2(4) ?
C3 C9 S 127.6(3) ?
C3 C9 H9 116.2 ?
S C9 H9 116.2 ?
C12 C10 C11 112.0(3) ?
C12 C10 S 110.4(2) ?
C11 C10 S 107.7(2) ?
C12 C10 H10 108.9 ?
C11 C10 H10 108.9 ?
S C10 H10 108.9 ?
C10 C11 H11A 109.5 ?
C10 C11 H11B 109.5 ?
H11A C11 H11B 109.5 ?
C10 C11 H11C 109.5 ?
H11A C11 H11C 109.5 ?
H11B C11 H11C 109.5 ?
C10 C12 H12A 109.5 ?
C10 C12 H12B 109.5 ?
H12A C12 H12B 109.5 ?
C10 C12 H12C 109.5 ?
H12A C12 H12C 109.5 ?
H12B C12 H12C 109.5 ?
C18 C13 C14 118.1(3) ?
C18 C13 C4 121.3(3) ?
C14 C13 C4 120.6(3) ?
C15 C14 C13 121.7(4) ?
C15 C14 H14 119.2 ?
C13 C14 H14 119.2 ?
C16 C15 C14 120.4(4) ?
C16 C15 H15 119.8 ?
C14 C15 H15 119.8 ?
C15 C16 C17 119.7(4) ?
C15 C16 H16 120.1 ?
C17 C16 H16 120.1 ?
C16 C17 C18 120.8(4) ?
C16 C17 H17 119.6 ?
C18 C17 H17 119.6 ?
C13 C18 C17 119.3(4) ?
C13 C18 H18 120.3 ?
C17 C18 H18 120.3 ?

loop_
_geom_bond_atom_site_label_1
_geom_bond_atom_site_label_2
_geom_bond_site_symmetry_2
_geom_bond_distance
_geom_bond_publ_flag
S C9 . 1.704(3) y
S C10 . 1.827(3) y
C1 C2 . 1.372(4) y
C1 C7 . 1.430(5) ?
C1 C6 . 1.437(5) ?
C2 C3 . 1.445(4) y
C2 C8 . 1.447(4) ?
C3 C9 . 1.363(4) y
C3 C4 . 1.493(4) ?
C4 C5 . 1.329(4) ?
C4 C13 . 1.486(4) ?
C5 H5A . 0.9500 ?
C5 H5B . 0.9500 ?
C6 N1 . 1.144(4) ?
C7 N2 . 1.144(4) ?
C8 N3 . 1.129(4) ?
C9 H9 . 0.9500 ?
C10 C12 . 1.513(5) ?
C10 C11 . 1.522(4) ?
C10 H10 . 1.0000 ?
C11 H11A . 0.9800 ?
C11 H11B . 0.9800 ?
C11 H11C . 0.9800 ?
C12 H12A . 0.9800 ?
C12 H12B . 0.9800 ?
C12 H12C . 0.9800 ?
C13 C18 . 1.392(5) ?
C13 C14 . 1.392(5) ?
C14 C15 . 1.378(5) ?
C14 H14 . 0.9500 ?
C15 C16 . 1.351(7) ?
C15 H15 . 0.9500 ?
C16 C17 . 1.383(7) ?
C16 H16 . 0.9500 ?
C17 C18 . 1.402(6) ?
C17 H17 . 0.9500 ?
C18 H18 . 0.9500 ?

loop_
_geom_hbond_atom_site_label_D
_geom_hbond_atom_site_label_H
_geom_hbond_atom_site_label_A
_geom_hbond_site_symmetry_A
_geom_hbond_distance_DH
_geom_hbond_distance_HA
_geom_hbond_distance_DA
_geom_hbond_angle_DHA
C9 H9 N2 2_655 0.95 2.71 3.626(5) 163
C10 H10 N2 2_655 1.00 2.64 3.484(5) 142
C17 H17 N2 2_755 0.95 2.69 3.564(5) 154
C14 H14 N3 3_666 0.95 2.63 3.392(5) 137

loop_
_geom_torsion_atom_site_label_1
_geom_torsion_atom_site_label_2
_geom_torsion_atom_site_label_3
_geom_torsion_atom_site_label_4
_geom_torsion
_geom_torsion_publ_flag
C7 C1 C2 C3 -12.4(5) ?
C6 C1 C2 C3 168.1(3) ?
C7 C1 C2 C8 172.8(3) ?
C6 C1 C2 C8 -6.6(5) ?
C1 C2 C3 C9 157.1(3) ?
C8 C2 C3 C9 -28.4(5) ?
C1 C2 C3 C4 -26.0(5) y
C8 C2 C3 C4 148.5(3) ?
C9 C3 C4 C5 -49.1(5) y
C2 C3 C4 C5 133.9(4) ?
C9 C3 C4 C13 125.8(3) y
C2 C3 C4 C13 -51.2(4) ?
C2 C3 C9 S -12.8(5) ?
C4 C3 C9 S 170.3(2) y
C10 S C9 C3 163.1(3) y
C9 S C10 C12 -70.5(3) y
C9 S C10 C11 167.0(2) y
C5 C4 C13 C18 -34.3(5) ?
C3 C4 C13 C18 150.8(3) ?
C5 C4 C13 C14 142.5(4) ?
C3 C4 C13 C14 -32.3(4) ?
C18 C13 C14 C15 1.8(5) ?
C4 C13 C14 C15 -175.1(3) ?
C13 C14 C15 C16 -0.3(6) ?
C14 C15 C16 C17 -1.4(6) ?
C15 C16 C17 C18 1.5(6) ?
C14 C13 C18 C17 -1.7(5) ?
C4 C13 C18 C17 175.3(3) ?
C16 C17 C18 C13 0.0(6) ?

loop_
_cod_related_entry_id
_cod_related_entry_database
_cod_related_entry_code
1 ChemSpider 21175116
